data_7209596
loop_
_publ_author_name
'Li, Min'
'Ling, Qian'
'Yang, Zhi'
'Li, Bao-Long'
'Li, Hai-Yan'

_publ_section_title
;
 Seven structural versatile coordination polymers based on a flexible
 bis(triazole) and polycarboxylate co-ligands: syntheses, structures and
 properties
;
_journal_issue 18
_journal_name_full CrystEngComm
_journal_page_first 3630
_journal_paper_doi 10.1039/c3ce00057e
_journal_volume 15
_journal_year 2013
_chemical_formula_moiety 'C30 H30 N6 Ni O6'
_chemical_formula_sum 'C30 H30 N6 Ni O6'
_chemical_formula_weight 629.31
_chemical_name_systematic
;
?
;
_space_group_IT_number 19
_symmetry_cell_setting orthorhombic
_symmetry_Int_Tables_number 19
_symmetry_space_group_name_Hall 'P 2ac 2ab'
_symmetry_space_group_name_H-M 'P 21 21 21'
_atom_sites_solution_hydrogens geom
_atom_sites_solution_primary direct
_atom_sites_solution_secondary difmap
_audit_creation_method SHELXL-97
_cell_angle_alpha 90.00
_cell_angle_beta 90.00
_cell_angle_gamma 90.00
_cell_formula_units_Z 4
_cell_length_a 10.0375(14)
_cell_length_b 15.2234(18)
_cell_length_c 18.925(2)
_cell_measurement_reflns_used 8136
_cell_measurement_temperature 223(2)
_cell_measurement_theta_max 27.5
_cell_measurement_theta_min 3.2
_cell_volume 2891.8(6)
_computing_cell_refinement CrystalClear
_computing_data_collection CrystalClear
_computing_data_reduction CrystalStructure
_computing_molecular_graphics 'Bruker SHELXTL'
_computing_publication_material 'Bruker SHELXTL'
_computing_structure_refinement 'SHELXL-97 (Sheldrick, 1997)'
_computing_structure_solution 'SHELXS-97 (Sheldrick, 1990)'
_diffrn_ambient_temperature 223(2)
_diffrn_detector_area_resol_mean 14.63
_diffrn_measured_fraction_theta_full 0.989
_diffrn_measured_fraction_theta_max 0.989
_diffrn_measurement_device_type 'Rigaku Saturn CCD'
_diffrn_measurement_method \w
_diffrn_radiation_monochromator graphite
_diffrn_radiation_source 'fine-focus sealed tube'
_diffrn_radiation_type MoK\a
_diffrn_radiation_wavelength 0.71075
_diffrn_reflns_av_R_equivalents 0.0446
_diffrn_reflns_av_sigmaI/netI 0.0838
_diffrn_reflns_limit_h_max 8
_diffrn_reflns_limit_h_min -13
_diffrn_reflns_limit_k_max 14
_diffrn_reflns_limit_k_min -19
_diffrn_reflns_limit_l_max 23
_diffrn_reflns_limit_l_min -20
_diffrn_reflns_number 10849
_diffrn_reflns_theta_full 27.48
_diffrn_reflns_theta_max 27.48
_diffrn_reflns_theta_min 3.25
_diffrn_standards_decay_% 0
_diffrn_standards_interval_count 0
_diffrn_standards_interval_time 0
_diffrn_standards_number 0
_exptl_absorpt_coefficient_mu 0.726
_exptl_absorpt_correction_T_max 0.8685
_exptl_absorpt_correction_T_min 0.7601
_exptl_absorpt_correction_type multi-scan
_exptl_absorpt_process_details 'Jacobson, R. (1998) Private communication'
_exptl_crystal_colour blue
_exptl_crystal_density_diffrn 1.445
_exptl_crystal_density_method 'not measured'
_exptl_crystal_description block
_exptl_crystal_F_000 1312
_exptl_crystal_size_max 0.40
_exptl_crystal_size_mid 0.30
_exptl_crystal_size_min 0.20
_refine_diff_density_max 1.058
_refine_diff_density_min -0.333
_refine_diff_density_rms 0.089
_refine_ls_abs_structure_details 'Flack H D (1983), Acta Cryst. A39, 876-881'
_refine_ls_abs_structure_Flack 0.03(2)
_refine_ls_extinction_coef 0.0038(7)
_refine_ls_extinction_expression Fc^*^=kFc[1+0.001xFc^2^\l^3^/sin(2\q)]^-1/4^
_refine_ls_extinction_method SHELXL
_refine_ls_goodness_of_fit_ref 1.024
_refine_ls_hydrogen_treatment mixed
_refine_ls_matrix_type full
_refine_ls_number_parameters 399
_refine_ls_number_reflns 6279
_refine_ls_number_restraints 3
_refine_ls_restrained_S_all 1.024
_refine_ls_R_factor_all 0.0781
_refine_ls_R_factor_gt 0.0578
_refine_ls_shift/su_max 0.000
_refine_ls_shift/su_mean 0.000
_refine_ls_structure_factor_coef Fsqd
_refine_ls_weighting_details 'calc w=1/[\s^2^(Fo^2^)+(0.0653P)^2^+0.0000P] where P=(Fo^2^+2Fc^2^)/3'
_refine_ls_weighting_scheme calc
_refine_ls_wR_factor_gt 0.1321
_refine_ls_wR_factor_ref 0.1462
_reflns_number_gt 4799
_reflns_number_total 6279
_reflns_threshold_expression >2sigma(I)
_cod_data_source_file c3ce00057e.txt
_cod_data_source_block Ni-tmtz-oba_(7)
_cod_depositor_comments
;
The following automatic conversions were performed:

'_symmetry_cell_setting' value 'Orthorhombic' changed to
'orthorhombic' according to
/home/saulius/struct/CIF-dictionaries/cif_core.dic dictionary named
'cif_core.dic' version 2.4.2 from
2011-04-26.

'_exptl_absorpt_correction_type' value 'Multi-scan'
changed to 'multi-scan' according to
/home/saulius/struct/CIF-dictionaries/cif_core.dic dictionary named
'cif_core.dic' version 2.4.2 from 2011-04-26.

Automatic conversion script
Id: cif_fix_values 1891 2012-01-12 08:04:46Z andrius 
;
_cod_original_cell_volume 2891.9(6)
_cod_original_sg_symbol_H-M 'P21 21 21'
_cod_database_code 7209596

loop_
_symmetry_equiv_pos_as_xyz
'x, y, z'
'x+1/2, -y+1/2, -z'
'-x, y+1/2, -z+1/2'
'-x+1/2, -y, z+1/2'

loop_
_atom_site_label
_atom_site_type_symbol
_atom_site_fract_x
_atom_site_fract_y
_atom_site_fract_z
_atom_site_U_iso_or_equiv
_atom_site_adp_type
_atom_site_occupancy
_atom_site_symmetry_multiplicity
_atom_site_calc_flag
_atom_site_refinement_flags
Ni1 Ni 0.49447(5) 0.30440(3) -0.00305(3) 0.02873(16) Uani 1 1 d .
O1 O 0.5715(3) 0.18173(18) -0.01972(16) 0.0346(7) Uani 1 1 d .
O2 O 0.4839(4) 0.11548(19) 0.07494(17) 0.0468(9) Uani 1 1 d .
O3 O 0.4585(3) -0.55966(18) -0.00534(19) 0.0374(7) Uani 1 1 d .
O4 O 0.6518(3) -0.61335(19) -0.03765(16) 0.0364(7) Uani 1 1 d .
O5 O 0.7807(3) -0.20710(19) -0.06589(18) 0.0386(8) Uani 1 1 d .
O6 O 0.3213(3) 0.2626(2) 0.04256(18) 0.0366(8) Uani 1 1 d D
N1 N 0.5786(4) 0.3237(3) 0.2122(2) 0.0414(10) Uani 1 1 d .
N2 N 0.6890(5) 0.3697(3) 0.1921(2) 0.0512(12) Uani 1 1 d .
N3 N 0.5752(4) 0.3168(2) 0.09784(19) 0.0346(9) Uani 1 1 d .
N4 N -0.0633(4) 0.2199(3) 0.22164(19) 0.0388(10) Uani 1 1 d .
N6 N -0.0726(4) 0.2000(2) 0.10790(19) 0.0346(8) Uani 1 1 d .
N5 N -0.1738(5) 0.1724(3) 0.2114(2) 0.0524(12) Uani 1 1 d .
C1 C 0.3940(5) 0.2987(4) 0.2946(2) 0.0400(11) Uani 1 1 d .
C2 C 0.3082(5) 0.3680(3) 0.2807(2) 0.0400(12) Uani 1 1 d .
C3 C 0.1691(6) 0.3534(3) 0.2834(2) 0.0389(11) Uani 1 1 d .
C4 C 0.1222(5) 0.2699(3) 0.2982(2) 0.0415(12) Uani 1 1 d .
C5 C 0.2078(6) 0.2011(3) 0.3124(3) 0.0458(12) Uani 1 1 d .
C6 C 0.3471(6) 0.2151(3) 0.3116(3) 0.0474(13) Uani 1 1 d .
C7 C 0.5438(5) 0.3134(4) 0.2876(2) 0.0477(13) Uani 1 1 d .
H7A H 0.5698 0.3662 0.3138 0.057 Uiso 1 1 calc R
H7B H 0.5920 0.2632 0.3076 0.057 Uiso 1 1 calc R
C8 C 0.3631(6) 0.4576(3) 0.2603(3) 0.0510(14) Uani 1 1 d .
H8A H 0.4484 0.4667 0.2833 0.077 Uiso 1 1 calc R
H8B H 0.3013 0.5029 0.2751 0.077 Uiso 1 1 calc R
H8C H 0.3747 0.4602 0.2094 0.077 Uiso 1 1 calc R
C9 C 0.0723(6) 0.4281(4) 0.2700(3) 0.0561(15) Uani 1 1 d .
H9A H 0.0043 0.4090 0.2370 0.084 Uiso 1 1 calc R
H9B H 0.1200 0.4778 0.2502 0.084 Uiso 1 1 calc R
H9C H 0.0308 0.4453 0.3141 0.084 Uiso 1 1 calc R
C10 C -0.0271(6) 0.2515(4) 0.2932(2) 0.0457(13) Uani 1 1 d .
H10A H -0.0518 0.2070 0.3283 0.055 Uiso 1 1 calc R
H10B H -0.0768 0.3053 0.3038 0.055 Uiso 1 1 calc R
C11 C 0.1547(8) 0.1084(4) 0.3279(4) 0.0724(18) Uani 1 1 d .
H11A H 0.0588 0.1108 0.3340 0.109 Uiso 1 1 calc R
H11B H 0.1956 0.0861 0.3707 0.109 Uiso 1 1 calc R
H11C H 0.1761 0.0699 0.2887 0.109 Uiso 1 1 calc R
C12 C 0.4436(7) 0.1395(4) 0.3260(4) 0.0714(18) Uani 1 1 d .
H12A H 0.5320 0.1555 0.3100 0.107 Uiso 1 1 calc R
H12B H 0.4139 0.0874 0.3009 0.107 Uiso 1 1 calc R
H12C H 0.4458 0.1274 0.3764 0.107 Uiso 1 1 calc R
C13 C 0.6805(5) 0.3632(3) 0.1223(3) 0.0451(12) Uani 1 1 d .
H13A H 0.7434 0.3890 0.0919 0.054 Uiso 1 1 calc R
C14 C 0.5121(5) 0.2927(3) 0.1566(2) 0.0369(10) Uani 1 1 d .
H14A H 0.4334 0.2593 0.1585 0.044 Uiso 1 1 calc R
C15 C -0.1743(6) 0.1619(3) 0.1411(2) 0.0426(12) Uani 1 1 d .
H15A H -0.2410 0.1303 0.1172 0.051 Uiso 1 1 calc R
C16 C -0.0041(6) 0.2368(3) 0.1601(2) 0.0409(11) Uani 1 1 d .
H16A H 0.0744 0.2698 0.1546 0.049 Uiso 1 1 calc R
C17 C 0.6121(4) 0.0293(3) -0.0040(2) 0.0298(9) Uani 1 1 d .
C18 C 0.6255(5) -0.0387(3) 0.0444(2) 0.0323(10) Uani 1 1 d .
H18A H 0.5970 -0.0302 0.0912 0.039 Uiso 1 1 calc R
C19 C 0.6799(5) -0.1184(3) 0.0252(2) 0.0345(11) Uani 1 1 d .
H19A H 0.6909 -0.1636 0.0585 0.041 Uiso 1 1 calc R
C20 C 0.7174(5) -0.1300(3) -0.0436(2) 0.0297(10) Uani 1 1 d .
C21 C 0.7081(5) -0.0634(3) -0.0924(2) 0.0363(11) Uani 1 1 d .
H21A H 0.7363 -0.0723 -0.1392 0.044 Uiso 1 1 calc R
C22 C 0.6569(5) 0.0167(3) -0.0718(2) 0.0355(11) Uani 1 1 d .
H22A H 0.6527 0.0632 -0.1045 0.043 Uiso 1 1 calc R
C23 C 0.7251(5) -0.2882(3) -0.0510(2) 0.0302(10) Uani 1 1 d .
C24 C 0.8122(5) -0.3576(3) -0.0509(2) 0.0331(10) Uani 1 1 d .
H24A H 0.9042 -0.3474 -0.0555 0.040 Uiso 1 1 calc R
C25 C 0.7649(5) -0.4425(3) -0.0441(2) 0.0359(11) Uani 1 1 d .
H25A H 0.8244 -0.4901 -0.0461 0.043 Uiso 1 1 calc R
C26 C 0.6300(5) -0.4576(3) -0.0342(2) 0.0317(10) Uani 1 1 d .
C27 C 0.5429(5) -0.3863(3) -0.0318(2) 0.0327(10) Uani 1 1 d .
H27A H 0.4513 -0.3958 -0.0248 0.039 Uiso 1 1 calc R
C28 C 0.5903(5) -0.3017(3) -0.0398(2) 0.0343(10) Uani 1 1 d .
H28A H 0.5316 -0.2536 -0.0377 0.041 Uiso 1 1 calc R
C29 C 0.5514(4) 0.1148(3) 0.0201(2) 0.0303(10) Uani 1 1 d .
C30 C 0.5763(5) -0.5478(3) -0.0249(2) 0.0355(11) Uani 1 1 d .
H1W H 0.310(4) 0.2080(13) 0.034(2) 0.043 Uiso 1 1 d D
H2W H 0.242(3) 0.283(3) 0.048(3) 0.043 Uiso 1 1 d D

loop_
_atom_site_aniso_label
_atom_site_aniso_U_11
_atom_site_aniso_U_22
_atom_site_aniso_U_33
_atom_site_aniso_U_23
_atom_site_aniso_U_13
_atom_site_aniso_U_12
Ni1 0.0282(3) 0.0233(3) 0.0346(3) -0.0017(2) 0.0035(3) -0.0005(2)
O1 0.0351(17) 0.0264(16) 0.0422(17) -0.0007(13) 0.0022(14) 0.0046(13)
O2 0.060(2) 0.0290(16) 0.0516(19) -0.0015(14) 0.0216(19) -0.0003(18)
O3 0.0312(16) 0.0230(15) 0.0579(19) -0.0041(16) 0.0103(16) -0.0017(12)
O4 0.0342(18) 0.0262(16) 0.0487(18) 0.0000(14) 0.0108(15) 0.0014(14)
O5 0.0388(19) 0.0214(16) 0.0556(19) 0.0020(15) 0.0163(15) 0.0017(14)
O6 0.0268(17) 0.0300(17) 0.053(2) 0.0028(15) 0.0058(16) -0.0017(14)
N1 0.036(2) 0.051(3) 0.037(2) -0.0045(19) -0.0024(18) -0.001(2)
N2 0.047(3) 0.061(3) 0.046(2) -0.011(2) -0.004(2) -0.016(2)
N3 0.034(2) 0.031(2) 0.038(2) -0.0073(17) 0.0067(17) -0.0061(18)
N4 0.034(2) 0.051(3) 0.032(2) 0.0018(18) 0.0018(17) -0.0042(19)
N6 0.035(2) 0.032(2) 0.0377(19) 0.0023(17) 0.0004(17) -0.0037(18)
N5 0.044(3) 0.066(3) 0.048(2) 0.010(2) 0.003(2) -0.019(2)
C1 0.046(3) 0.047(3) 0.027(2) -0.003(2) -0.002(2) -0.002(3)
C2 0.046(3) 0.047(3) 0.027(2) -0.002(2) 0.001(2) 0.000(3)
C3 0.051(3) 0.034(3) 0.032(2) -0.005(2) 0.000(2) 0.000(2)
C4 0.045(3) 0.047(3) 0.033(2) -0.007(2) 0.004(2) -0.003(2)
C5 0.056(3) 0.039(3) 0.042(2) -0.004(2) -0.007(2) 0.000(3)
C6 0.056(3) 0.048(3) 0.038(3) -0.002(2) -0.011(2) 0.006(3)
C7 0.046(3) 0.064(4) 0.033(2) -0.006(2) -0.007(2) -0.002(3)
C8 0.060(4) 0.048(3) 0.045(3) 0.006(2) -0.005(3) -0.008(3)
C9 0.061(4) 0.054(3) 0.053(3) 0.004(3) 0.000(3) 0.002(3)
C10 0.047(3) 0.056(3) 0.034(2) -0.005(2) 0.004(2) -0.005(3)
C11 0.071(5) 0.051(4) 0.095(5) 0.009(3) 0.010(4) -0.005(3)
C12 0.065(4) 0.058(4) 0.091(5) -0.001(3) -0.022(4) 0.010(3)
C13 0.040(3) 0.053(3) 0.042(3) -0.005(2) 0.004(2) -0.012(3)
C14 0.035(3) 0.040(2) 0.036(2) -0.0062(19) -0.002(2) -0.001(3)
C15 0.042(3) 0.047(3) 0.039(2) 0.007(2) 0.001(2) -0.007(3)
C16 0.042(3) 0.046(3) 0.035(2) -0.0030(19) 0.006(2) -0.009(3)
C17 0.027(2) 0.025(2) 0.037(2) 0.001(2) -0.002(2) -0.0021(16)
C18 0.033(3) 0.027(2) 0.036(2) 0.0006(19) 0.002(2) -0.0060(19)
C19 0.038(3) 0.027(2) 0.039(2) 0.0069(19) 0.003(2) 0.001(2)
C20 0.031(2) 0.017(2) 0.041(2) -0.0010(19) 0.000(2) -0.0008(19)
C21 0.043(3) 0.031(2) 0.036(2) -0.001(2) 0.002(2) 0.002(2)
C22 0.049(3) 0.023(2) 0.035(2) 0.0024(19) 0.002(2) 0.003(2)
C23 0.036(2) 0.021(2) 0.034(2) 0.0044(19) 0.003(2) 0.0007(19)
C24 0.029(2) 0.027(2) 0.043(2) 0.007(2) 0.002(2) 0.0061(19)
C25 0.033(3) 0.025(2) 0.050(3) -0.001(2) 0.003(2) 0.007(2)
C26 0.031(2) 0.029(2) 0.035(2) -0.0006(19) 0.0004(19) -0.0009(19)
C27 0.030(2) 0.026(2) 0.042(2) -0.0001(19) 0.0021(19) 0.0004(19)
C28 0.031(2) 0.027(2) 0.045(2) -0.001(2) 0.0054(19) 0.005(2)
C29 0.028(2) 0.022(2) 0.041(2) -0.0027(18) -0.0006(19) -0.0026(18)
C30 0.037(3) 0.027(2) 0.042(3) -0.003(2) 0.000(2) 0.001(2)

loop_
_atom_type_symbol
_atom_type_description
_atom_type_scat_dispersion_real
_atom_type_scat_dispersion_imag
_atom_type_scat_source
C C 0.0033 0.0016 'International Tables Vol C Tables 4.2.6.8 and 6.1.1.4'
H H 0.0000 0.0000 'International Tables Vol C Tables 4.2.6.8 and 6.1.1.4'
N N 0.0061 0.0033 'International Tables Vol C Tables 4.2.6.8 and 6.1.1.4'
O O 0.0106 0.0060 'International Tables Vol C Tables 4.2.6.8 and 6.1.1.4'
Ni Ni 0.3393 1.1124 'International Tables Vol C Tables 4.2.6.8 and 6.1.1.4'

loop_
_geom_angle_atom_site_label_1
_geom_angle_atom_site_label_2
_geom_angle_atom_site_label_3
_geom_angle
_geom_angle_site_symmetry_1
_geom_angle_site_symmetry_3
O6 Ni1 O1 95.88(13) . .
O6 Ni1 N3 88.38(14) . .
O1 Ni1 N3 94.42(13) . .
O6 Ni1 N6 96.70(15) . 2
O1 Ni1 N6 86.92(13) . 2
N3 Ni1 N6 174.59(15) . 2
O6 Ni1 O3 99.73(12) . 1_565
O1 Ni1 O3 163.93(12) . 1_565
N3 Ni1 O3 89.81(14) . 1_565
N6 Ni1 O3 87.51(14) 2 1_565
O6 Ni1 O4 161.60(12) . 1_565
O1 Ni1 O4 102.14(12) . 1_565
N3 Ni1 O4 86.56(13) . 1_565
N6 Ni1 O4 88.03(14) 2 1_565
O3 Ni1 O4 62.60(11) 1_565 1_565
O6 Ni1 C30 130.37(15) . 1_565
O1 Ni1 C30 133.73(14) . 1_565
N3 Ni1 C30 86.62(14) . 1_565
N6 Ni1 C30 88.66(15) 2 1_565
O3 Ni1 C30 31.01(13) 1_565 1_565
O4 Ni1 C30 31.64(14) 1_565 1_565
C29 O1 Ni1 125.1(3) . .
C30 O3 Ni1 89.2(3) . 1_545
C30 O4 Ni1 87.8(3) . 1_545
C23 O5 C20 120.3(3) . .
Ni1 O6 H1W 110(3) . .
Ni1 O6 H2W 137(3) . .
H1W O6 H2W 104(3) . .
C14 N1 N2 111.5(4) . .
C14 N1 C7 127.4(4) . .
N2 N1 C7 121.1(4) . .
C13 N2 N1 100.8(4) . .
C14 N3 C13 103.3(4) . .
C14 N3 Ni1 123.7(3) . .
C13 N3 Ni1 131.7(3) . .
C16 N4 N5 110.4(4) . .
C16 N4 C10 128.8(4) . .
N5 N4 C10 120.7(4) . .
C16 N6 C15 103.2(4) . .
C16 N6 Ni1 123.5(3) . 2_455
C15 N6 Ni1 132.8(3) . 2_455
N4 N5 C15 102.2(4) . .
C2 C1 C6 121.9(5) . .
C2 C1 C7 118.9(5) . .
C6 C1 C7 119.1(5) . .
C1 C2 C3 119.1(5) . .
C1 C2 C8 120.3(5) . .
C3 C2 C8 120.5(5) . .
C4 C3 C2 119.2(5) . .
C4 C3 C9 120.3(5) . .
C2 C3 C9 120.6(5) . .
C5 C4 C3 121.6(5) . .
C5 C4 C10 118.9(5) . .
C3 C4 C10 119.4(5) . .
C4 C5 C6 119.9(5) . .
C4 C5 C11 121.1(5) . .
C6 C5 C11 119.0(5) . .
C1 C6 C5 118.3(5) . .
C1 C6 C12 121.0(5) . .
C5 C6 C12 120.6(5) . .
N1 C7 C1 109.4(4) . .
N1 C7 H7A 109.8 . .
C1 C7 H7A 109.8 . .
N1 C7 H7B 109.8 . .
C1 C7 H7B 109.8 . .
H7A C7 H7B 108.2 . .
C2 C8 H8A 109.5 . .
C2 C8 H8B 109.5 . .
H8A C8 H8B 109.5 . .
C2 C8 H8C 109.5 . .
H8A C8 H8C 109.5 . .
H8B C8 H8C 109.5 . .
C3 C9 H9A 109.5 . .
C3 C9 H9B 109.5 . .
H9A C9 H9B 109.5 . .
C3 C9 H9C 109.5 . .
H9A C9 H9C 109.5 . .
H9B C9 H9C 109.5 . .
N4 C10 C4 110.8(4) . .
N4 C10 H10A 109.5 . .
C4 C10 H10A 109.5 . .
N4 C10 H10B 109.5 . .
C4 C10 H10B 109.5 . .
H10A C10 H10B 108.1 . .
C5 C11 H11A 109.5 . .
C5 C11 H11B 109.5 . .
H11A C11 H11B 109.5 . .
C5 C11 H11C 109.5 . .
H11A C11 H11C 109.5 . .
H11B C11 H11C 109.5 . .
C6 C12 H12A 109.5 . .
C6 C12 H12B 109.5 . .
H12A C12 H12B 109.5 . .
C6 C12 H12C 109.5 . .
H12A C12 H12C 109.5 . .
H12B C12 H12C 109.5 . .
N2 C13 N3 115.4(4) . .
N2 C13 H13A 122.3 . .
N3 C13 H13A 122.3 . .
N3 C14 N1 108.9(4) . .
N3 C14 H14A 125.6 . .
N1 C14 H14A 125.6 . .
N6 C15 N5 114.4(5) . .
N6 C15 H15A 122.8 . .
N5 C15 H15A 122.8 . .
N6 C16 N4 109.7(5) . .
N6 C16 H16A 125.1 . .
N4 C16 H16A 125.1 . .
C22 C17 C18 118.8(4) . .
C22 C17 C29 122.4(4) . .
C18 C17 C29 118.9(4) . .
C19 C18 C17 121.3(4) . .
C19 C18 H18A 119.3 . .
C17 C18 H18A 119.3 . .
C20 C19 C18 118.3(4) . .
C20 C19 H19A 120.9 . .
C18 C19 H19A 120.9 . .
C19 C20 C21 121.7(4) . .
C19 C20 O5 121.3(4) . .
C21 C20 O5 116.6(4) . .
C20 C21 C22 119.2(4) . .
C20 C21 H21A 120.4 . .
C22 C21 H21A 120.4 . .
C17 C22 C21 120.6(4) . .
C17 C22 H22A 119.7 . .
C21 C22 H22A 119.7 . .
C24 C23 O5 115.5(4) . .
C24 C23 C28 120.6(4) . .
O5 C23 C28 123.8(4) . .
C23 C24 C25 120.1(4) . .
C23 C24 H24A 120.0 . .
C25 C24 H24A 120.0 . .
C24 C25 C26 120.2(4) . .
C24 C25 H25A 119.9 . .
C26 C25 H25A 119.9 . .
C25 C26 C27 119.2(4) . .
C25 C26 C30 121.6(4) . .
C27 C26 C30 119.2(4) . .
C28 C27 C26 120.4(4) . .
C28 C27 H27A 119.8 . .
C26 C27 H27A 119.8 . .
C27 C28 C23 119.4(4) . .
C27 C28 H28A 120.3 . .
C23 C28 H28A 120.3 . .
O2 C29 O1 124.9(4) . .
O2 C29 C17 118.8(4) . .
O1 C29 C17 116.3(4) . .
O3 C30 O4 120.3(4) . .
O3 C30 C26 120.7(4) . .
O4 C30 C26 119.0(4) . .
O3 C30 Ni1 59.8(2) . 1_545
O4 C30 Ni1 60.6(2) . 1_545
C26 C30 Ni1 176.6(3) . 1_545

loop_
_geom_bond_atom_site_label_1
_geom_bond_atom_site_label_2
_geom_bond_distance
_geom_bond_site_symmetry_2
Ni1 O6 2.042(3) .
Ni1 O1 2.045(3) .
Ni1 N3 2.083(4) .
Ni1 N6 2.097(4) 2
Ni1 O3 2.101(3) 1_565
Ni1 O4 2.119(3) 1_565
Ni1 C30 2.431(5) 1_565
O1 C29 1.283(5) .
O2 C29 1.239(5) .
O3 C30 1.252(6) .
O3 Ni1 2.101(3) 1_545
O4 C30 1.276(6) .
O4 Ni1 2.119(3) 1_545
O5 C23 1.384(5) .
O5 C20 1.399(5) .
O6 H1W 0.855(18) .
O6 H2W 0.860(19) .
N1 C14 1.334(6) .
N1 N2 1.365(6) .
N1 C7 1.477(6) .
N2 C13 1.328(6) .
N3 C14 1.331(6) .
N3 C13 1.353(6) .
N4 C16 1.332(6) .
N4 N5 1.337(6) .
N4 C10 1.483(6) .
N6 C16 1.328(6) .
N6 C15 1.332(6) .
N6 Ni1 2.097(4) 2_455
N5 C15 1.340(6) .
C1 C2 1.386(7) .
C1 C6 1.394(7) .
C1 C7 1.526(7) .
C2 C3 1.415(7) .
C2 C8 1.521(7) .
C3 C4 1.384(7) .
C3 C9 1.517(7) .
C4 C5 1.382(7) .
C4 C10 1.527(8) .
C5 C6 1.415(8) .
C5 C11 1.536(7) .
C6 C12 1.530(8) .
C7 H7A 0.9800 .
C7 H7B 0.9800 .
C8 H8A 0.9700 .
C8 H8B 0.9700 .
C8 H8C 0.9700 .
C9 H9A 0.9700 .
C9 H9B 0.9700 .
C9 H9C 0.9700 .
C10 H10A 0.9800 .
C10 H10B 0.9800 .
C11 H11A 0.9700 .
C11 H11B 0.9700 .
C11 H11C 0.9700 .
C12 H12A 0.9700 .
C12 H12B 0.9700 .
C12 H12C 0.9700 .
C13 H13A 0.9400 .
C14 H14A 0.9400 .
C15 H15A 0.9400 .
C16 H16A 0.9400 .
C17 C22 1.373(6) .
C17 C18 1.388(6) .
C17 C29 1.509(6) .
C18 C19 1.380(7) .
C18 H18A 0.9400 .
C19 C20 1.367(6) .
C19 H19A 0.9400 .
C20 C21 1.375(6) .
C21 C22 1.380(6) .
C21 H21A 0.9400 .
C22 H22A 0.9400 .
C23 C24 1.371(6) .
C23 C28 1.385(6) .
C24 C25 1.383(6) .
C24 H24A 0.9400 .
C25 C26 1.387(7) .
C25 H25A 0.9400 .
C26 C27 1.395(6) .
C26 C30 1.486(6) .
C27 C28 1.382(6) .
C27 H27A 0.9400 .
C28 H28A 0.9400 .
C30 Ni1 2.431(5) 1_545

loop_
_geom_hbond_atom_site_label_D
_geom_hbond_atom_site_label_H
_geom_hbond_atom_site_label_A
_geom_hbond_distance_DH
_geom_hbond_distance_HA
_geom_hbond_distance_DA
_geom_hbond_angle_DHA
_geom_hbond_site_symmetry_A
O6 H1W O4 0.855(18) 2.15(4) 2.841(4) 138(4) 2_445
O6 H1W O2 0.855(18) 2.37(4) 2.838(5) 115(4) .
O6 H2W O1 0.860(19) 1.87(3) 2.682(5) 156(5) 2_455

loop_
_geom_torsion_atom_site_label_1
_geom_torsion_atom_site_label_2
_geom_torsion_atom_site_label_3
_geom_torsion_atom_site_label_4
_geom_torsion
_geom_torsion_site_symmetry_1
O6 Ni1 O1 C29 -32.3(4) .
N3 Ni1 O1 C29 56.5(4) .
N6 Ni1 O1 C29 -128.7(4) 2
O3 Ni1 O1 C29 161.4(4) 1_565
O4 Ni1 O1 C29 143.9(3) 1_565
C30 Ni1 O1 C29 146.1(3) 1_565
C14 N1 N2 C13 0.3(6) .
C7 N1 N2 C13 -179.2(5) .
O6 Ni1 N3 C14 4.8(4) .
O1 Ni1 N3 C14 -91.0(4) .
O3 Ni1 N3 C14 104.5(4) 1_565
O4 Ni1 N3 C14 167.1(4) 1_565
C30 Ni1 N3 C14 135.4(4) 1_565
O6 Ni1 N3 C13 -160.0(4) .
O1 Ni1 N3 C13 104.2(4) .
O3 Ni1 N3 C13 -60.3(4) 1_565
O4 Ni1 N3 C13 2.3(4) 1_565
C30 Ni1 N3 C13 -29.4(4) 1_565
C16 N4 N5 C15 0.7(6) .
C10 N4 N5 C15 176.5(4) .
C6 C1 C2 C3 -0.4(7) .
C7 C1 C2 C3 176.6(4) .
C6 C1 C2 C8 -178.2(4) .
C7 C1 C2 C8 -1.2(7) .
C1 C2 C3 C4 -1.5(7) .
C8 C2 C3 C4 176.3(4) .
C1 C2 C3 C9 178.7(4) .
C8 C2 C3 C9 -3.5(7) .
C2 C3 C4 C5 1.9(7) .
C9 C3 C4 C5 -178.3(5) .
C2 C3 C4 C10 -173.4(4) .
C9 C3 C4 C10 6.4(7) .
C3 C4 C5 C6 -0.5(8) .
C10 C4 C5 C6 174.8(4) .
C3 C4 C5 C11 -179.2(5) .
C10 C4 C5 C11 -3.9(7) .
C2 C1 C6 C5 1.8(7) .
C7 C1 C6 C5 -175.2(4) .
C2 C1 C6 C12 179.4(5) .
C7 C1 C6 C12 2.5(7) .
C4 C5 C6 C1 -1.3(7) .
C11 C5 C6 C1 177.4(5) .
C4 C5 C6 C12 -179.0(5) .
C11 C5 C6 C12 -0.3(8) .
C14 N1 C7 C1 -25.1(7) .
N2 N1 C7 C1 154.3(5) .
C2 C1 C7 N1 -70.3(6) .
C6 C1 C7 N1 106.7(5) .
C16 N4 C10 C4 -28.1(7) .
N5 N4 C10 C4 157.0(5) .
C5 C4 C10 N4 -83.9(6) .
C3 C4 C10 N4 91.5(5) .
N1 N2 C13 N3 -0.4(6) .
C14 N3 C13 N2 0.4(6) .
Ni1 N3 C13 N2 167.4(4) .
C13 N3 C14 N1 -0.2(5) .
Ni1 N3 C14 N1 -168.6(3) .
N2 N1 C14 N3 0.0(6) .
C7 N1 C14 N3 179.4(4) .
C16 N6 C15 N5 -0.1(6) .
Ni1 N6 C15 N5 171.7(4) 2_455
N4 N5 C15 N6 -0.3(6) .
C15 N6 C16 N4 0.6(6) .
Ni1 N6 C16 N4 -172.2(3) 2_455
N5 N4 C16 N6 -0.8(6) .
C10 N4 C16 N6 -176.2(5) .
C22 C17 C18 C19 -1.5(7) .
C29 C17 C18 C19 179.8(4) .
C17 C18 C19 C20 -1.7(7) .
C18 C19 C20 C21 3.2(7) .
C18 C19 C20 O5 176.0(4) .
C23 O5 C20 C19 52.2(6) .
C23 O5 C20 C21 -134.6(4) .
C19 C20 C21 C22 -1.4(8) .
O5 C20 C21 C22 -174.6(4) .
C18 C17 C22 C21 3.3(7) .
C29 C17 C22 C21 -178.0(4) .
C20 C21 C22 C17 -1.9(8) .
C20 O5 C23 C24 -157.1(4) .
C20 O5 C23 C28 25.8(6) .
O5 C23 C24 C25 -173.2(4) .
C28 C23 C24 C25 4.0(7) .
C23 C24 C25 C26 -2.8(7) .
C24 C25 C26 C27 0.6(7) .
C24 C25 C26 C30 -178.6(4) .
C25 C26 C27 C28 0.5(6) .
C30 C26 C27 C28 179.6(4) .
C26 C27 C28 C23 0.7(6) .
C24 C23 C28 C27 -3.0(7) .
O5 C23 C28 C27 174.0(4) .
Ni1 O1 C29 O2 -1.0(6) .
Ni1 O1 C29 C17 177.0(3) .
C22 C17 C29 O2 162.2(5) .
C18 C17 C29 O2 -19.1(6) .
C22 C17 C29 O1 -15.9(6) .
C18 C17 C29 O1 162.8(4) .
Ni1 O3 C30 O4 4.2(4) 1_545
Ni1 O3 C30 C26 -176.1(4) 1_545
Ni1 O4 C30 O3 -4.2(4) 1_545
Ni1 O4 C30 C26 176.2(4) 1_545
C25 C26 C30 O3 168.9(4) .
C27 C26 C30 O3 -10.2(6) .
C25 C26 C30 O4 -11.4(7) .
C27 C26 C30 O4 169.5(4) .
